data_7238630
loop_
_publ_author_name
'Prabhu, Rupesh Narayana'
'Ramesh, Rengan'

_publ_section_title
;
 Ruthenium(ii) carbonyl complexes containing benzhydrazone ligands:
 synthesis, structure and facile one-pot conversion of aldehydes to amides
;
_journal_issue 10
_journal_name_full 'RSC Advances'
_journal_page_first 4515
_journal_paper_doi 10.1039/c2ra20382k
_journal_volume 2
_journal_year 2012
_chemical_formula_sum 'C49 H39 As2 Cl N2 O2 Ru S'
_chemical_formula_weight 1006.25
_space_group_IT_number 14
_space_group_name_Hall '-P 2ybc'
_space_group_name_H-M_alt 'P 1 21/c 1'
_symmetry_cell_setting monoclinic
_symmetry_space_group_name_H-M 'P 1 21/c 1'
_atom_sites_solution_hydrogens geom
_atom_sites_solution_primary direct
_atom_sites_solution_secondary difmap
_audit_creation_method SHELXL-97
_cell_angle_alpha 90.000(5)
_cell_angle_beta 109.358(5)
_cell_angle_gamma 90.000(5)
_cell_formula_units_Z 4
_cell_length_a 16.860(5)
_cell_length_b 11.836(5)
_cell_length_c 23.186(5)
_cell_measurement_temperature 293(2)
_cell_volume 4365(2)
_computing_structure_refinement 'SHELXL-97 (Sheldrick, 1997)'
_diffrn_ambient_temperature 293(2)
_diffrn_measured_fraction_theta_full 0.997
_diffrn_measured_fraction_theta_max 0.997
_diffrn_radiation_monochromator graphite
_diffrn_radiation_source 'fine-focus sealed tube'
_diffrn_radiation_type MoK\a
_diffrn_radiation_wavelength 0.71073
_diffrn_reflns_av_R_equivalents 0.1151
_diffrn_reflns_av_sigmaI/netI 0.0505
_diffrn_reflns_limit_h_max 15
_diffrn_reflns_limit_h_min -15
_diffrn_reflns_limit_k_max 10
_diffrn_reflns_limit_k_min -10
_diffrn_reflns_limit_l_max 21
_diffrn_reflns_limit_l_min -21
_diffrn_reflns_number 39499
_diffrn_reflns_theta_full 19.15
_diffrn_reflns_theta_max 19.15
_diffrn_reflns_theta_min 1.28
_exptl_absorpt_coefficient_mu 2.014
_exptl_absorpt_correction_type multi-scan
_exptl_crystal_colour yellow
_exptl_crystal_density_diffrn 1.531
_exptl_crystal_density_method 'not measured'
_exptl_crystal_description plate
_exptl_crystal_F_000 506
_exptl_crystal_size_max 0.06
_exptl_crystal_size_mid 0.06
_exptl_crystal_size_min 0.03
_refine_diff_density_max 0.402
_refine_diff_density_min -0.338
_refine_diff_density_rms 0.071
_refine_ls_extinction_method none
_refine_ls_goodness_of_fit_ref 1.084
_refine_ls_hydrogen_treatment mixed
_refine_ls_matrix_type full
_refine_ls_number_parameters 659
_refine_ls_number_reflns 3588
_refine_ls_number_restraints 0
_refine_ls_restrained_S_all 1.084
_refine_ls_R_factor_all 0.0659
_refine_ls_R_factor_gt 0.0346
_refine_ls_shift/su_max 1.526
_refine_ls_shift/su_mean 0.005
_refine_ls_structure_factor_coef Fsqd
_refine_ls_weighting_details 'calc w=1/[\s^2^(Fo^2^)+(0.0155P)^2^+15.5546P] where P=(Fo^2^+2Fc^2^)/3'
_refine_ls_weighting_scheme calc
_refine_ls_wR_factor_gt 0.0649
_refine_ls_wR_factor_ref 0.0866
_reflns_number_gt 2552
_reflns_number_total 3588
_reflns_threshold_expression >2sigma(I)
_cod_data_source_file c2ra20382k.txt
_cod_data_source_block rrm844new
_cod_depositor_comments
;
The following automatic conversions were performed:

data item '_exptl_absorpt_correction_type' value 'Multi-scan' was
changed to 'multi-scan' in accordance with the
/home/saulius/struct/COD-crude-data/automatic-downloads/DataCite-retrospective/RSC/depositions/lib/dictionaries/cif_core.dic
dictionary named 'cif_core.dic' version 2.4.2 last updated on
2011-04-26.

data item '_symmetry_cell_setting' value 'Monoclinic' was changed to
'monoclinic' in accordance with the
/home/saulius/struct/COD-crude-data/automatic-downloads/DataCite-retrospective/RSC/depositions/lib/dictionaries/cif_core.dic
dictionary named 'cif_core.dic' version 2.4.2 last updated on
2011-04-26.

Automatic conversion script
Id: cif_fix_values 6909 2019-04-08 15:41:33Z antanas 
;
_cod_original_sg_symbol_H-M P2(1)/c
_cod_original_formula_sum 'C49 H39 As2 Cl1 N2 O2 Ru1 S1'
_cod_database_code 7238630

loop_
_symmetry_equiv_pos_as_xyz
'x, y, z'
'-x, y+1/2, -z+1/2'
'-x, -y, -z'
'x, -y-1/2, z-1/2'

loop_
_atom_site_label
_atom_site_type_symbol
_atom_site_fract_x
_atom_site_fract_y
_atom_site_fract_z
_atom_site_U_iso_or_equiv
_atom_site_adp_type
_atom_site_occupancy
_atom_site_symmetry_multiplicity
_atom_site_calc_flag
_atom_site_refinement_flags
Ru1 Ru 0.74842(4) 0.10814(6) 0.16277(3) 0.0387(3) Uani 1 1 d .
As2 As 0.71189(5) 0.12781(8) 0.25719(4) 0.0434(3) Uani 1 1 d .
As1 As 0.78715(5) 0.09824(8) 0.06940(4) 0.0448(3) Uani 1 1 d .
Cl1 Cl 0.66178(16) -0.0566(2) 0.13392(12) 0.0708(8) Uani 1 1 d .
S1 S 0.50194(16) 0.4084(2) 0.06711(13) 0.0773(9) Uani 1 1 d .
O2 O 0.9000(5) -0.0090(7) 0.2293(4) 0.069(3) Uani 1 1 d .
N2 N 0.6680(5) 0.3328(7) 0.1302(3) 0.043(2) Uani 1 1 d .
O1 O 0.8029(4) 0.2670(5) 0.1803(3) 0.0456(16) Uani 1 1 d .
C29 C 0.9870(10) 0.3768(12) 0.0712(11) 0.096(5) Uani 1 1 d .
C6 C 0.7482(7) 0.3446(9) 0.1621(4) 0.044(3) Uani 1 1 d .
C31 C 0.7672(7) 0.2598(9) 0.3038(4) 0.049(3) Uani 1 1 d .
C26 C 0.8694(6) 0.2108(8) 0.0674(6) 0.048(3) Uani 1 1 d .
C5 C 0.5778(8) 0.1945(11) 0.0843(5) 0.052(3) Uani 1 1 d .
C19 C 0.8410(6) -0.0419(9) 0.0561(5) 0.049(3) Uani 1 1 d .
N1 N 0.6508(5) 0.2168(8) 0.1191(3) 0.047(2) Uani 1 1 d .
C4 C 0.5065(7) 0.2667(8) 0.0536(5) 0.053(3) Uani 1 1 d .
C43 C 0.7458(5) 0.0074(9) 0.3169(5) 0.047(3) Uani 1 1 d .
C37 C 0.5948(6) 0.1446(9) 0.2492(4) 0.044(2) Uani 1 1 d .
C8 C 0.7244(8) 0.5549(10) 0.1680(5) 0.052(3) Uani 1 1 d .
C24 C 0.8318(7) -0.1424(12) 0.0835(5) 0.063(3) Uani 1 1 d .
C44 C 0.7550(6) -0.1007(10) 0.2988(6) 0.053(3) Uani 1 1 d .
C13 C 0.6962(6) 0.1200(11) -0.0053(4) 0.048(3) Uani 1 1 d .
C32 C 0.8539(8) 0.2649(11) 0.3187(5) 0.064(3) Uani 1 1 d .
C36 C 0.7262(7) 0.3477(11) 0.3191(4) 0.066(3) Uani 1 1 d .
H36 H 0.6684 0.3446 0.3108 0.080 Uiso 1 1 calc R
C42 C 0.5564(9) 0.0657(11) 0.2745(6) 0.068(4) Uani 1 1 d .
C48 C 0.7525(7) 0.0268(13) 0.3763(6) 0.067(3) Uani 1 1 d .
C9 C 0.7542(9) 0.6608(9) 0.1856(5) 0.067(3) Uani 1 1 d .
H9 H 0.7169 0.7211 0.1792 0.080 Uiso 1 1 calc R
C34 C 0.8567(10) 0.4484(16) 0.3608(6) 0.089(5) Uani 1 1 d .
C1 C 0.4028(8) 0.4183(14) 0.0153(7) 0.092(5) Uani 1 1 d .
C7 C 0.7794(8) 0.4650(8) 0.1783(4) 0.043(2) Uani 1 1 d .
C20 C 0.8892(7) -0.0422(13) 0.0185(5) 0.058(3) Uani 1 1 d .
C45 C 0.7728(6) -0.1889(11) 0.3408(7) 0.063(3) Uani 1 1 d .
C21 C 0.9280(7) -0.1376(14) 0.0086(5) 0.066(3) Uani 1 1 d .
C41 C 0.4722(10) 0.0755(12) 0.2678(6) 0.080(4) Uani 1 1 d .
C39 C 0.4609(9) 0.2388(12) 0.2089(6) 0.068(4) Uani 1 1 d .
C25 C 0.8659(8) 0.2721(12) 0.0167(7) 0.077(4) Uani 1 1 d .
C40 C 0.4242(8) 0.1607(14) 0.2359(6) 0.075(3) Uani 1 1 d .
C18 C 0.6601(8) 0.2250(13) -0.0215(6) 0.067(3) Uani 1 1 d .
C3 C 0.4326(8) 0.2339(13) 0.0107(6) 0.072(4) Uani 1 1 d .
C22 C 0.9168(7) -0.2351(14) 0.0356(6) 0.063(3) Uani 1 1 d .
C27 C 0.9347(8) 0.2342(12) 0.1198(6) 0.073(4) Uani 1 1 d .
C23 C 0.8698(8) -0.2390(11) 0.0732(6) 0.065(3) Uani 1 1 d .
C10 C 0.8363(9) 0.6789(12) 0.2118(5) 0.071(4) Uani 1 1 d .
C11 C 0.8927(8) 0.5916(12) 0.2219(5) 0.070(3) Uani 1 1 d .
C38 C 0.5457(9) 0.2302(10) 0.2167(5) 0.060(3) Uani 1 1 d .
C15 C 0.5902(9) 0.0429(16) -0.0939(6) 0.085(4) Uani 1 1 d .
C35 C 0.7726(10) 0.4444(9) 0.3478(5) 0.081(4) Uani 1 1 d .
H35 H 0.7448 0.5054 0.3577 0.097 Uiso 1 1 calc R
C12 C 0.8627(8) 0.4849(11) 0.2047(5) 0.064(3) Uani 1 1 d .
C14 C 0.6603(7) 0.0283(12) -0.0418(5) 0.065(3) Uani 1 1 d .
C17 C 0.5902(9) 0.2399(15) -0.0730(7) 0.079(4) Uani 1 1 d .
C46 C 0.7769(7) -0.1680(16) 0.3990(7) 0.078(4) Uani 1 1 d .
C28 C 0.9940(9) 0.3124(16) 0.1219(8) 0.091(5) Uani 1 1 d .
C16 C 0.5564(7) 0.1470(18) -0.1087(5) 0.087(4) Uani 1 1 d .
H16 H 0.5096 0.1561 -0.1436 0.104 Uiso 1 1 calc R
C33 C 0.8982(9) 0.3600(14) 0.3462(5) 0.077(4) Uani 1 1 d .
C2 C 0.3745(7) 0.3191(14) -0.0122(5) 0.086(4) Uani 1 1 d .
H2 H 0.3227 0.3091 -0.0426 0.103 Uiso 1 1 calc R
C47 C 0.7685(8) -0.0622(17) 0.4181(7) 0.081(4) Uani 1 1 d .
C49 C 0.8513(6) 0.0301(9) 0.2090(5) 0.035(3) Uani 1 1 d .
C30 C 0.9237(11) 0.3551(14) 0.0185(10) 0.098(5) Uani 1 1 d .
H8 H 0.678(4) 0.545(6) 0.148(3) 0.00(2) Uiso 1 1 d .
H20 H 0.899(4) 0.015(6) 0.000(3) 0.01(3) Uiso 1 1 d .
H23 H 0.866(5) -0.305(8) 0.093(3) 0.04(3) Uiso 1 1 d .
H45 H 0.779(4) -0.258(6) 0.319(3) 0.03(2) Uiso 1 1 d .
H12 H 0.907(5) 0.429(8) 0.213(4) 0.07(4) Uiso 1 1 d .
H22 H 0.953(5) -0.294(8) 0.034(4) 0.06(4) Uiso 1 1 d .
H11 H 0.955(6) 0.600(8) 0.245(4) 0.09(3) Uiso 1 1 d .
H21 H 0.962(5) -0.140(8) -0.019(4) 0.06(3) Uiso 1 1 d .
H24 H 0.811(4) -0.139(6) 0.113(3) 0.02(2) Uiso 1 1 d .
H29 H 1.026(5) 0.437(8) 0.077(4) 0.06(3) Uiso 1 1 d .
H14 H 0.695(4) -0.052(7) -0.032(3) 0.05(3) Uiso 1 1 d .
H33 H 0.968(6) 0.353(8) 0.354(4) 0.09(3) Uiso 1 1 d .
H5 H 0.561(4) 0.128(6) 0.076(3) 0.01(2) Uiso 1 1 d .
H38 H 0.562(4) 0.276(6) 0.197(3) 0.00(2) Uiso 1 1 d .
H25 H 0.825(5) 0.262(7) -0.016(3) 0.04(3) Uiso 1 1 d .
H47 H 0.781(6) -0.042(10) 0.458(5) 0.09(4) Uiso 1 1 d .
H39 H 0.428(5) 0.295(8) 0.187(4) 0.05(3) Uiso 1 1 d .
H3 H 0.428(4) 0.161(6) -0.003(3) 0.00(2) Uiso 1 1 d .
H44 H 0.754(3) -0.113(6) 0.259(3) 0.01(2) Uiso 1 1 d .
H10 H 0.867(4) 0.741(6) 0.226(3) 0.02(2) Uiso 1 1 d .
H41 H 0.451(4) 0.035(7) 0.289(3) 0.03(3) Uiso 1 1 d .
H48 H 0.757(4) 0.096(7) 0.396(3) 0.04(3) Uiso 1 1 d .
H15 H 0.563(6) -0.023(9) -0.115(4) 0.08(4) Uiso 1 1 d .
H28 H 1.036(6) 0.318(9) 0.157(4) 0.08(4) Uiso 1 1 d .
H32 H 0.884(5) 0.204(7) 0.306(3) 0.05(3) Uiso 1 1 d .
H34 H 0.895(6) 0.502(9) 0.381(4) 0.09(4) Uiso 1 1 d .
H17 H 0.565(5) 0.311(8) -0.081(4) 0.04(3) Uiso 1 1 d .
H1 H 0.376(6) 0.485(9) 0.010(4) 0.09(4) Uiso 1 1 d .
H18 H 0.686(5) 0.285(8) 0.005(4) 0.07(4) Uiso 1 1 d .
H42 H 0.586(4) 0.012(6) 0.297(3) 0.02(3) Uiso 1 1 d .
H40 H 0.361(7) 0.174(10) 0.236(5) 0.14(5) Uiso 1 1 d .
H27 H 0.941(6) 0.186(9) 0.158(5) 0.11(4) Uiso 1 1 d .
H30 H 0.919(7) 0.387(10) -0.014(5) 0.09(5) Uiso 1 1 d .
H46 H 0.788(5) -0.232(9) 0.426(4) 0.08(4) Uiso 1 1 d .

loop_
_atom_site_aniso_label
_atom_site_aniso_U_11
_atom_site_aniso_U_22
_atom_site_aniso_U_33
_atom_site_aniso_U_23
_atom_site_aniso_U_13
_atom_site_aniso_U_12
Ru1 0.0478(5) 0.0283(5) 0.0394(5) 0.0001(4) 0.0137(4) 0.0003(4)
As2 0.0537(6) 0.0349(7) 0.0429(6) 0.0011(5) 0.0177(5) 0.0034(5)
As1 0.0541(6) 0.0381(7) 0.0427(6) 0.0005(5) 0.0170(5) -0.0019(5)
Cl1 0.0767(18) 0.058(2) 0.0766(19) 0.0031(16) 0.0239(15) 0.0057(15)
S1 0.0688(19) 0.055(2) 0.095(2) 0.0092(18) 0.0096(16) 0.0099(16)
O2 0.063(6) 0.070(7) 0.075(6) -0.004(5) 0.025(5) -0.012(5)
N2 0.060(6) 0.019(6) 0.054(5) 0.000(4) 0.023(5) 0.002(5)
O1 0.052(4) 0.030(4) 0.052(4) 0.000(3) 0.014(3) 0.007(4)
C29 0.075(12) 0.055(10) 0.165(19) -0.021(12) 0.051(13) -0.025(10)
C6 0.038(7) 0.062(10) 0.034(6) 0.006(6) 0.013(5) 0.007(7)
C31 0.060(8) 0.050(8) 0.036(6) 0.002(6) 0.013(6) 0.005(6)
C26 0.049(7) 0.035(7) 0.070(8) 0.011(7) 0.033(7) -0.005(5)
C5 0.072(10) 0.030(8) 0.061(8) -0.004(7) 0.034(7) -0.002(8)
C19 0.052(6) 0.054(9) 0.046(6) -0.006(6) 0.022(6) 0.002(6)
N1 0.032(5) 0.066(8) 0.037(5) 0.004(5) 0.006(4) -0.002(5)
C4 0.063(7) 0.042(8) 0.053(7) -0.003(6) 0.018(6) 0.003(7)
C43 0.056(6) 0.041(9) 0.040(8) -0.001(6) 0.009(5) 0.004(5)
C37 0.080(7) 0.020(6) 0.037(6) 0.005(5) 0.027(6) -0.006(7)
C8 0.044(9) 0.040(10) 0.056(7) 0.001(7) -0.002(6) 0.004(9)
C24 0.101(9) 0.057(10) 0.049(7) 0.001(8) 0.048(7) -0.006(8)
C44 0.071(7) 0.045(10) 0.046(8) 0.002(9) 0.021(6) -0.001(6)
C13 0.054(6) 0.048(8) 0.045(6) -0.001(7) 0.021(5) -0.007(7)
C32 0.061(9) 0.060(9) 0.058(8) -0.019(7) 0.005(6) 0.010(8)
C36 0.087(8) 0.061(9) 0.061(7) -0.002(7) 0.038(7) 0.001(8)
C42 0.065(10) 0.047(9) 0.086(9) 0.017(8) 0.018(8) 0.022(8)
C48 0.088(9) 0.053(10) 0.055(10) 0.000(10) 0.015(7) 0.003(7)
C9 0.104(11) 0.016(8) 0.090(9) 0.000(7) 0.045(8) 0.011(7)
C34 0.082(12) 0.114(15) 0.069(9) -0.014(9) 0.023(9) -0.054(12)
C1 0.060(9) 0.069(11) 0.136(13) 0.034(10) 0.017(8) 0.032(9)
C7 0.067(9) 0.016(8) 0.045(6) -0.001(6) 0.019(6) -0.007(7)
C20 0.072(9) 0.054(11) 0.051(8) 0.007(8) 0.024(7) -0.006(8)
C45 0.070(8) 0.042(10) 0.073(10) 0.007(10) 0.018(7) 0.004(6)
C21 0.074(8) 0.064(11) 0.068(8) 0.002(9) 0.034(7) -0.001(8)
C41 0.083(12) 0.066(11) 0.100(10) 0.027(9) 0.043(9) -0.007(9)
C39 0.064(10) 0.058(10) 0.077(9) 0.004(8) 0.017(8) 0.029(9)
C25 0.055(9) 0.074(10) 0.096(13) 0.034(10) 0.018(9) 0.001(9)
C40 0.070(10) 0.072(10) 0.088(9) 0.004(8) 0.036(9) 0.009(10)
C18 0.071(9) 0.080(12) 0.043(9) 0.007(8) 0.011(8) 0.011(9)
C3 0.075(10) 0.061(11) 0.069(9) -0.005(9) 0.010(8) -0.006(9)
C22 0.061(8) 0.076(12) 0.061(8) -0.014(8) 0.032(7) 0.016(8)
C27 0.043(8) 0.106(11) 0.069(10) 0.002(9) 0.017(8) -0.024(8)
C23 0.089(9) 0.030(9) 0.074(9) -0.006(8) 0.024(7) 0.009(7)
C10 0.071(10) 0.061(11) 0.071(8) -0.018(8) 0.011(7) -0.038(11)
C11 0.057(9) 0.046(10) 0.096(9) -0.007(8) 0.010(7) 0.002(9)
C38 0.088(12) 0.039(9) 0.060(8) 0.021(7) 0.035(8) 0.002(8)
C15 0.085(11) 0.089(14) 0.076(11) -0.013(10) 0.021(10) -0.026(10)
C35 0.158(14) 0.031(8) 0.073(8) -0.029(7) 0.065(9) -0.014(9)
C12 0.060(10) 0.044(10) 0.077(8) -0.003(7) 0.008(7) -0.001(8)
C14 0.060(8) 0.077(11) 0.053(8) 0.009(8) 0.011(7) -0.003(8)
C17 0.088(11) 0.084(13) 0.067(11) 0.024(10) 0.028(9) 0.026(10)
C46 0.080(8) 0.084(14) 0.065(12) 0.041(12) 0.018(7) -0.006(8)
C28 0.060(11) 0.125(15) 0.090(13) -0.018(12) 0.027(10) -0.028(11)
C16 0.071(9) 0.132(15) 0.052(9) 0.009(11) 0.014(7) -0.010(11)
C33 0.079(10) 0.087(11) 0.057(8) -0.018(8) 0.013(7) -0.001(10)
C2 0.048(8) 0.098(12) 0.088(9) 0.041(10) -0.009(6) 0.001(9)
C47 0.090(9) 0.094(14) 0.052(11) 0.009(12) 0.013(7) -0.003(9)
C49 0.048(8) 0.024(7) 0.040(7) 0.006(5) 0.024(6) 0.008(6)
C30 0.080(12) 0.082(13) 0.146(19) 0.050(13) 0.057(13) 0.002(10)

loop_
_atom_type_symbol
_atom_type_description
_atom_type_scat_dispersion_real
_atom_type_scat_dispersion_imag
_atom_type_scat_source
C C 0.0033 0.0016 'International Tables Vol C Tables 4.2.6.8 and 6.1.1.4'
H H 0.0000 0.0000 'International Tables Vol C Tables 4.2.6.8 and 6.1.1.4'
N N 0.0061 0.0033 'International Tables Vol C Tables 4.2.6.8 and 6.1.1.4'
O O 0.0106 0.0060 'International Tables Vol C Tables 4.2.6.8 and 6.1.1.4'
S S 0.1246 0.1234 'International Tables Vol C Tables 4.2.6.8 and 6.1.1.4'
Cl Cl 0.1484 0.1585 'International Tables Vol C Tables 4.2.6.8 and 6.1.1.4'
As As 0.0499 2.0058 'International Tables Vol C Tables 4.2.6.8 and 6.1.1.4'
Ru Ru -1.2594 0.8363 'International Tables Vol C Tables 4.2.6.8 and 6.1.1.4'

loop_
_geom_angle_atom_site_label_1
_geom_angle_atom_site_label_2
_geom_angle_atom_site_label_3
_geom_angle
C49 Ru1 N1 169.9(4)
C49 Ru1 O1 93.8(4)
N1 Ru1 O1 76.2(3)
C49 Ru1 Cl1 96.8(3)
N1 Ru1 Cl1 93.3(3)
O1 Ru1 Cl1 169.40(19)
C49 Ru1 As1 90.8(3)
N1 Ru1 As1 89.94(19)
O1 Ru1 As1 89.23(16)
Cl1 Ru1 As1 91.76(7)
C49 Ru1 As2 89.7(3)
N1 Ru1 As2 89.07(19)
O1 Ru1 As2 87.98(16)
Cl1 Ru1 As2 90.92(7)
As1 Ru1 As2 177.19(5)
C37 As2 C43 101.2(4)
C37 As2 C31 104.9(4)
C43 As2 C31 102.7(4)
C37 As2 Ru1 118.1(3)
C43 As2 Ru1 117.5(4)
C31 As2 Ru1 110.6(3)
C13 As1 C26 104.5(5)
C13 As1 C19 104.2(4)
C26 As1 C19 101.9(4)
C13 As1 Ru1 115.0(3)
C26 As1 Ru1 112.9(3)
C19 As1 Ru1 116.7(4)
C1 S1 C4 91.8(7)
C6 N2 N1 108.5(7)
C6 O1 Ru1 111.4(6)
C30 C29 C28 119.1(14)
O1 C6 N2 127.4(9)
O1 C6 C7 116.1(9)
N2 C6 C7 116.5(10)
C36 C31 C32 119.1(10)
C36 C31 As2 124.5(9)
C32 C31 As2 116.3(9)
C25 C26 C27 116.7(11)
C25 C26 As1 124.1(10)
C27 C26 As1 119.2(10)
N1 C5 C4 131.7(11)
C20 C19 C24 118.0(11)
C20 C19 As1 120.2(10)
C24 C19 As1 121.8(9)
C5 N1 N2 115.0(9)
C5 N1 Ru1 129.4(8)
N2 N1 Ru1 115.7(6)
C3 C4 C5 126.5(11)
C3 C4 S1 109.0(9)
C5 C4 S1 124.5(9)
C48 C43 C44 119.1(10)
C48 C43 As2 120.3(10)
C44 C43 As2 120.3(8)
C38 C37 C42 117.0(10)
C38 C37 As2 122.9(9)
C42 C37 As2 120.1(9)
C9 C8 C7 119.9(10)
C23 C24 C19 120.5(11)
C43 C44 C45 120.4(11)
C18 C13 C14 118.4(10)
C18 C13 As1 121.1(9)
C14 C13 As1 120.3(9)
C31 C32 C33 120.9(12)
C31 C36 C35 119.3(10)
C37 C42 C41 120.5(11)
C43 C48 C47 120.4(13)
C10 C9 C8 120.5(11)
C35 C34 C33 120.4(14)
C2 C1 S1 112.6(10)
C12 C7 C8 118.8(10)
C12 C7 C6 119.8(11)
C8 C7 C6 121.4(10)
C21 C20 C19 121.8(12)
C46 C45 C44 119.4(13)
C22 C21 C20 118.6(13)
C40 C41 C42 122.1(13)
C40 C39 C38 119.6(12)
C26 C25 C30 121.7(14)
C41 C40 C39 118.3(12)
C13 C18 C17 121.5(13)
C4 C3 C2 115.5(12)
C21 C22 C23 121.7(13)
C28 C27 C26 122.4(13)
C22 C23 C24 119.3(13)
C9 C10 C11 120.9(12)
C12 C11 C10 118.5(12)
C37 C38 C39 122.5(12)
C16 C15 C14 119.9(13)
C34 C35 C36 120.5(12)
C7 C12 C11 121.3(12)
C13 C14 C15 120.4(12)
C16 C17 C18 118.6(13)
C45 C46 C47 121.4(13)
C27 C28 C29 119.9(14)
C15 C16 C17 121.2(12)
C34 C33 C32 119.7(13)
C1 C2 C3 111.1(11)
C46 C47 C48 119.3(14)
O2 C49 Ru1 177.1(14)
C29 C30 C25 120.1(16)

loop_
_geom_bond_atom_site_label_1
_geom_bond_atom_site_label_2
_geom_bond_distance
Ru1 C49 1.944(10)
Ru1 N1 2.070(7)
Ru1 O1 2.073(6)
Ru1 Cl1 2.395(3)
Ru1 As1 2.4626(13)
Ru1 As2 2.4739(13)
As2 C37 1.930(9)
As2 C43 1.936(9)
As2 C31 1.952(10)
As1 C13 1.912(9)
As1 C26 1.935(9)
As1 C19 1.963(10)
S1 C1 1.709(13)
S1 C4 1.713(10)
O2 C49 0.924(8)
N2 C6 1.316(10)
N2 N1 1.409(10)
O1 C6 1.271(10)
C29 C30 1.35(2)
C29 C28 1.372(18)
C6 C7 1.522(13)
C31 C36 1.359(12)
C31 C32 1.387(12)
C26 C25 1.365(14)
C26 C27 1.371(13)
C5 N1 1.255(12)
C5 C4 1.454(13)
C19 C20 1.376(13)
C19 C24 1.381(14)
C4 C3 1.368(13)
C43 C48 1.365(14)
C43 C44 1.371(13)
C37 C38 1.366(13)
C37 C42 1.375(14)
C8 C9 1.362(14)
C8 C7 1.379(13)
C24 C23 1.371(15)
C44 C45 1.391(14)
C13 C18 1.380(14)
C13 C14 1.385(13)
C32 C33 1.385(15)
C36 C35 1.422(14)
C42 C41 1.381(15)
C48 C47 1.396(16)
C9 C10 1.332(13)
C34 C35 1.349(15)
C34 C33 1.362(17)
C1 C2 1.346(16)
C7 C12 1.354(12)
C20 C21 1.362(15)
C45 C46 1.350(16)
C21 C22 1.356(15)
C41 C40 1.349(16)
C39 C40 1.373(15)
C39 C38 1.383(14)
C25 C30 1.374(18)
C18 C17 1.383(15)
C3 C2 1.383(15)
C22 C23 1.358(15)
C27 C28 1.351(17)
C10 C11 1.370(15)
C11 C12 1.370(14)
C15 C16 1.353(17)
C15 C14 1.393(15)
C17 C16 1.381(17)
C46 C47 1.352(18)
